data_2214613
loop_
_publ_author_name
'Cherif Alaoui, L. '
'Kandri Rodi, Y.'
'Haoudi , A.'
'Obbade, S.'
'Essassi,   E. M.'

_publ_section_title
;
 2,4-Dioxo-1,5-benzodiazepino-15-crown-3
;
_journal_coeditor_code DN2198
_journal_issue 8
_journal_name_full 'Acta Crystallographica Section E'
_journal_page_first o3494
_journal_page_last o3494
_journal_paper_doi 10.1107/S1600536807029753
_journal_volume 63
_journal_year 2007
_chemical_formula_iupac 'C17 H22 N2 O5'
_chemical_formula_moiety 'C17 H22 N2 O5'
_chemical_formula_sum 'C17 H22 N2 O5'
_chemical_formula_weight 334.37
_chemical_name_systematic
;
4,7,10-Trioxa-1,13-diazatricyclo[11.6.3.0^14,19^]icosa-14,16,18-triene-
20,22-dione
;
_space_group_IT_number 14
_symmetry_cell_setting monoclinic
_symmetry_space_group_name_Hall '-P 2yn'
_symmetry_space_group_name_H-M 'P 1 21/n 1'
_atom_sites_solution_hydrogens geom
_atom_sites_solution_primary direct
_atom_sites_solution_secondary difmap
_cell_angle_alpha 90.00
_cell_angle_beta 103.692(17)
_cell_angle_gamma 90.00
_cell_formula_units_Z 4
_cell_length_a 11.786(3)
_cell_length_b 8.092(2)
_cell_length_c 18.062(5)
_cell_measurement_reflns_used 8091
_cell_measurement_temperature 296(2)
_cell_measurement_theta_max 22.20
_cell_measurement_theta_min 2.32
_cell_volume 1673.7(8)
_computing_cell_refinement 'SAINT (Bruker, 1998)'
_computing_data_collection 'SMART (Bruker, 1998)'
_computing_data_reduction SAINT
_computing_molecular_graphics 'ORTEPIII (Burnett & Johnson, 1996) and ORTEP-3 for Windows (Farrugia, 1997)'
_computing_publication_material SHELXL97
_computing_structure_refinement 'SHELXL97 (Sheldrick, 1997)'
_computing_structure_solution 'SHELXS97 (Sheldrick, 1997)'
_diffrn_ambient_temperature 296(2)
_diffrn_measured_fraction_theta_full 0.996
_diffrn_measured_fraction_theta_max 0.996
_diffrn_measurement_device_type 'Bruker SMART CCD area-detector'
_diffrn_measurement_method '\f and \w'
_diffrn_radiation_monochromator graphite
_diffrn_radiation_source 'fine-focus sealed tube'
_diffrn_radiation_type MoK\a
_diffrn_radiation_wavelength 0.71073
_diffrn_reflns_av_R_equivalents 0.0562
_diffrn_reflns_av_sigmaI/netI 0.0257
_diffrn_reflns_limit_h_max 15
_diffrn_reflns_limit_h_min -15
_diffrn_reflns_limit_k_max 10
_diffrn_reflns_limit_k_min -10
_diffrn_reflns_limit_l_max 24
_diffrn_reflns_limit_l_min -24
_diffrn_reflns_number 58268
_diffrn_reflns_theta_full 28.57
_diffrn_reflns_theta_max 28.57
_diffrn_reflns_theta_min 2.32
_diffrn_standards_number 0
_exptl_absorpt_coefficient_mu 0.098
_exptl_absorpt_correction_T_max 0.994
_exptl_absorpt_correction_T_min 0.950
_exptl_absorpt_correction_type multi-scan
_exptl_absorpt_process_details '(SADABS; Bruker, 1998)'
_exptl_crystal_colour colourless
_exptl_crystal_density_diffrn 1.327
_exptl_crystal_density_method 'not measured'
_exptl_crystal_description block
_exptl_crystal_F_000 712
_exptl_crystal_size_max 0.25
_exptl_crystal_size_mid 0.19
_exptl_crystal_size_min 0.05
_refine_diff_density_max 0.634
_refine_diff_density_min -0.227
_refine_ls_extinction_method none
_refine_ls_goodness_of_fit_ref 1.020
_refine_ls_hydrogen_treatment constr
_refine_ls_matrix_type full
_refine_ls_number_parameters 217
_refine_ls_number_reflns 4249
_refine_ls_number_restraints 0
_refine_ls_restrained_S_all 1.020
_refine_ls_R_factor_all 0.0813
_refine_ls_R_factor_gt 0.0486
_refine_ls_shift/su_max 0.000
_refine_ls_shift/su_mean 0.000
_refine_ls_structure_factor_coef Fsqd
_refine_ls_weighting_details 'calc w=1/[\s^2^(Fo^2^)+(0.0687P)^2^+0.6508P] where P=(Fo^2^+2Fc^2^)/3'
_refine_ls_weighting_scheme calc
_refine_ls_wR_factor_gt 0.1279
_refine_ls_wR_factor_ref 0.1505
_reflns_number_gt 2847
_reflns_number_total 4249
_reflns_threshold_expression I>2\s(I)
_cod_data_source_file dn2198.cif
_cod_data_source_block I
_cod_original_cell_volume 1673.8(8)
_cod_original_sg_symbol_H-M 'P 21/n'
_cod_database_code 2214613
_cod_database_fobs_code 2214613

loop_
_symmetry_equiv_pos_as_xyz
'x, y, z'
'-x+1/2, y+1/2, -z+1/2'
'-x, -y, -z'
'x-1/2, -y-1/2, z-1/2'

loop_
_atom_site_type_symbol
_atom_site_label
_atom_site_fract_x
_atom_site_fract_y
_atom_site_fract_z
_atom_site_U_iso_or_equiv
_atom_site_adp_type
_atom_site_calc_flag
_atom_site_refinement_flags
_atom_site_occupancy
N N1 0.20967(11) 0.18321(16) 0.97933(8) 0.0311(3) Uani d . 1
N N2 0.30717(12) 0.48339(16) 0.93351(8) 0.0346(3) Uani d . 1
O O1 0.33317(11) -0.01059(14) 0.95379(9) 0.0491(4) Uani d . 1
O O2 0.46850(13) 0.39526(18) 0.89713(9) 0.0593(4) Uani d . 1
O O3 -0.03654(12) 0.00746(18) 0.84001(8) 0.0523(4) Uani d . 1
O O4 0.11484(14) 0.5203(2) 0.78801(8) 0.0608(4) Uani d . 1
O O5 -0.02232(14) 0.2477(2) 0.71616(9) 0.0708(5) Uani d . 1
C C1 0.10071(17) 0.4975(3) 1.09477(11) 0.0501(5) Uani d . 1
H H1 0.0511 0.5030 1.1278 0.060 Uiso calc R 1
C C2 0.15493(17) 0.6394(3) 1.07702(11) 0.0494(5) Uani d . 1
H H2 0.1443 0.7393 1.0999 0.059 Uiso calc R 1
C C3 0.12066(15) 0.3484(2) 1.06322(9) 0.0396(4) Uani d . 1
H H3 0.0875 0.2525 1.0772 0.047 Uiso calc R 1
C C4 0.22434(16) 0.6323(2) 1.02571(10) 0.0420(4) Uani d . 1
H H4 0.2614 0.7276 1.0148 0.050 Uiso calc R 1
C C5 0.19048(13) 0.3397(2) 1.01025(9) 0.0304(3) Uani d . 1
C C6 0.24003(14) 0.4840(2) 0.98966(9) 0.0322(3) Uani d . 1
C C7 0.40197(14) 0.3828(2) 0.93951(10) 0.0375(4) Uani d . 1
C C8 0.31806(14) 0.12811(19) 0.97673(10) 0.0333(4) Uani d . 1
C C9 0.41718(13) 0.2502(2) 0.99990(11) 0.0374(4) Uani d . 1
H H9A 0.4161 0.2991 1.0488 0.045 Uiso calc R 1
H H9B 0.4914 0.1946 1.0046 0.045 Uiso calc R 1
C C10 0.10919(14) 0.0749(2) 0.94951(10) 0.0355(4) Uani d . 1
H H10A 0.0443 0.1072 0.9709 0.043 Uiso calc R 1
H H10B 0.1296 -0.0384 0.9645 0.043 Uiso calc R 1
C C11 0.07348(16) 0.0865(3) 0.86399(11) 0.0474(5) Uani d . 1
H H11A 0.0676 0.2013 0.8481 0.057 Uiso calc R 1
H H11B 0.1308 0.0324 0.8416 0.057 Uiso calc R 1
C C12 0.28953(19) 0.6158(2) 0.87579(11) 0.0466(5) Uani d . 1
H H12A 0.3647 0.6648 0.8760 0.056 Uiso calc R 1
H H12B 0.2413 0.7012 0.8904 0.056 Uiso calc R 1
C C13 0.2335(2) 0.5609(3) 0.79602(13) 0.0600(6) Uani d . 1
H H13A 0.2397 0.6486 0.7606 0.072 Uiso calc R 1
H H13B 0.2747 0.4652 0.7834 0.072 Uiso calc R 1
C C14 -0.0747(2) -0.0112(3) 0.75962(13) 0.0693(7) Uani d . 1
H H14A -0.1371 -0.0923 0.7487 0.083 Uiso calc R 1
H H14B -0.0105 -0.0540 0.7402 0.083 Uiso calc R 1
C C15 -0.1168(2) 0.1426(4) 0.71898(15) 0.0842(9) Uani d . 1
H H15A -0.1599 0.1168 0.6676 0.101 Uiso calc R 1
H H15B -0.1693 0.1986 0.7447 0.101 Uiso calc R 1
C C16 0.0551(3) 0.5107(3) 0.70931(13) 0.0714(7) Uani d . 1
H H16A 0.1052 0.4583 0.6806 0.086 Uiso calc R 1
H H16B 0.0369 0.6211 0.6892 0.086 Uiso calc R 1
C C17 -0.0534(2) 0.4149(4) 0.70047(13) 0.0763(8) Uani d . 1
H H17A -0.0980 0.4550 0.7355 0.092 Uiso calc R 1
H H17B -0.1009 0.4260 0.6489 0.092 Uiso calc R 1

loop_
_atom_site_aniso_label
_atom_site_aniso_U_11
_atom_site_aniso_U_22
_atom_site_aniso_U_33
_atom_site_aniso_U_12
_atom_site_aniso_U_13
_atom_site_aniso_U_23
N1 0.0283(6) 0.0268(7) 0.0385(7) -0.0017(5) 0.0088(5) 0.0010(5)
N2 0.0387(7) 0.0269(7) 0.0406(8) -0.0030(6) 0.0144(6) 0.0008(6)
O1 0.0446(7) 0.0277(6) 0.0760(10) 0.0037(5) 0.0165(7) -0.0054(6)
O2 0.0534(8) 0.0561(9) 0.0809(11) -0.0055(7) 0.0410(8) -0.0002(8)
O3 0.0448(7) 0.0668(9) 0.0454(7) -0.0242(7) 0.0106(6) -0.0088(6)
O4 0.0686(10) 0.0751(10) 0.0376(7) -0.0089(8) 0.0106(7) 0.0001(7)
O5 0.0629(10) 0.0820(12) 0.0626(10) -0.0037(9) 0.0053(8) 0.0052(9)
C1 0.0423(10) 0.0748(14) 0.0338(9) 0.0152(10) 0.0104(8) -0.0082(9)
C2 0.0498(11) 0.0513(11) 0.0448(10) 0.0172(9) 0.0065(8) -0.0129(9)
C3 0.0343(8) 0.0531(11) 0.0317(8) 0.0013(8) 0.0086(7) 0.0026(7)
C4 0.0429(9) 0.0334(9) 0.0470(10) 0.0066(7) 0.0050(8) -0.0062(7)
C5 0.0282(7) 0.0325(8) 0.0296(7) 0.0037(6) 0.0048(6) 0.0006(6)
C6 0.0308(8) 0.0313(8) 0.0338(8) 0.0042(6) 0.0061(6) -0.0003(6)
C7 0.0333(8) 0.0314(8) 0.0507(10) -0.0078(7) 0.0161(7) -0.0073(7)
C8 0.0330(8) 0.0269(8) 0.0404(9) 0.0018(6) 0.0091(7) 0.0043(7)
C9 0.0265(7) 0.0337(9) 0.0513(10) 0.0031(7) 0.0078(7) -0.0041(7)
C10 0.0323(8) 0.0303(8) 0.0448(9) -0.0066(7) 0.0112(7) 0.0036(7)
C11 0.0379(9) 0.0599(12) 0.0456(10) -0.0163(9) 0.0121(8) -0.0031(9)
C12 0.0590(11) 0.0300(9) 0.0537(11) -0.0079(8) 0.0187(9) 0.0070(8)
C13 0.0777(15) 0.0543(12) 0.0555(12) 0.0009(11) 0.0306(11) 0.0118(10)
C14 0.0695(15) 0.0887(18) 0.0486(12) -0.0384(14) 0.0122(11) -0.0221(12)
C15 0.0585(14) 0.133(3) 0.0515(14) -0.0227(16) -0.0061(11) 0.0033(15)
C16 0.109(2) 0.0618(15) 0.0395(12) 0.0099(14) 0.0106(12) 0.0042(10)
C17 0.0862(18) 0.0896(19) 0.0407(12) 0.0155(16) -0.0099(11) -0.0094(12)

loop_
_atom_type_symbol
_atom_type_description
_atom_type_scat_dispersion_real
_atom_type_scat_dispersion_imag
_atom_type_scat_source
C C 0.0033 0.0016 'International Tables Vol C Tables 4.2.6.8 and 6.1.1.4'
H H 0.0000 0.0000 'International Tables Vol C Tables 4.2.6.8 and 6.1.1.4'
N N 0.0061 0.0033 'International Tables Vol C Tables 4.2.6.8 and 6.1.1.4'
O O 0.0106 0.0060 'International Tables Vol C Tables 4.2.6.8 and 6.1.1.4'

loop_
_geom_angle_atom_site_label_1
_geom_angle_atom_site_label_2
_geom_angle_atom_site_label_3
_geom_angle
C8 N1 C5 122.77(13)
C8 N1 C10 118.20(13)
C5 N1 C10 119.03(13)
C7 N2 C6 121.80(14)
C7 N2 C12 117.70(15)
C6 N2 C12 119.39(14)
C11 O3 C14 113.89(15)
C13 O4 C16 110.95(18)
C15 O5 C17 114.5(2)
C3 C1 C2 119.72(17)
C3 C1 H1 120.1
C2 C1 H1 120.1
C4 C2 C1 120.10(17)
C4 C2 H2 120.0
C1 C2 H2 120.0
C1 C3 C5 120.71(17)
C1 C3 H3 119.6
C5 C3 H3 119.6
C2 C4 C6 120.98(18)
C2 C4 H4 119.5
C6 C4 H4 119.5
C6 C5 C3 119.31(15)
C6 C5 N1 121.65(13)
C3 C5 N1 119.03(15)
C5 C6 C4 118.99(15)
C5 C6 N2 121.60(14)
C4 C6 N2 119.41(15)
O2 C7 N2 122.34(17)
O2 C7 C9 121.79(16)
N2 C7 C9 115.83(14)
O1 C8 N1 121.59(15)
O1 C8 C9 121.89(15)
N1 C8 C9 116.45(14)
C7 C9 C8 108.22(14)
C7 C9 H9A 110.1
C8 C9 H9A 110.1
C7 C9 H9B 110.1
C8 C9 H9B 110.1
H9A C9 H9B 108.4
N1 C10 C11 110.15(13)
N1 C10 H10A 109.6
C11 C10 H10A 109.6
N1 C10 H10B 109.6
C11 C10 H10B 109.6
H10A C10 H10B 108.1
O3 C11 C10 107.38(14)
O3 C11 H11A 110.2
C10 C11 H11A 110.2
O3 C11 H11B 110.2
C10 C11 H11B 110.2
H11A C11 H11B 108.5
N2 C12 C13 114.77(16)
N2 C12 H12A 108.6
C13 C12 H12A 108.6
N2 C12 H12B 108.6
C13 C12 H12B 108.6
H12A C12 H12B 107.6
O4 C13 C12 111.57(17)
O4 C13 H13A 109.3
C12 C13 H13A 109.3
O4 C13 H13B 109.3
C12 C13 H13B 109.3
H13A C13 H13B 108.0
O3 C14 C15 114.1(2)
O3 C14 H14A 108.7
C15 C14 H14A 108.7
O3 C14 H14B 108.7
C15 C14 H14B 108.7
H14A C14 H14B 107.6
O5 C15 C14 110.6(2)
O5 C15 H15A 109.5
C14 C15 H15A 109.5
O5 C15 H15B 109.5
C14 C15 H15B 109.5
H15A C15 H15B 108.1
O4 C16 C17 110.3(2)
O4 C16 H16A 109.6
C17 C16 H16A 109.6
O4 C16 H16B 109.6
C17 C16 H16B 109.6
H16A C16 H16B 108.1
O5 C17 C16 107.8(2)
O5 C17 H17A 110.2
C16 C17 H17A 110.2
O5 C17 H17B 110.2
C16 C17 H17B 110.2
H17A C17 H17B 108.5

loop_
_geom_bond_atom_site_label_1
_geom_bond_atom_site_label_2
_geom_bond_distance
N1 C8 1.364(2)
N1 C5 1.423(2)
N1 C10 1.469(2)
N2 C7 1.366(2)
N2 C6 1.426(2)
N2 C12 1.475(2)
O1 C8 1.2240(19)
O2 C7 1.223(2)
O3 C11 1.419(2)
O3 C14 1.423(3)
O4 C13 1.410(3)
O4 C16 1.431(3)
O5 C15 1.411(3)
O5 C17 1.413(3)
C1 C3 1.378(3)
C1 C2 1.388(3)
C1 H1 0.9300
C2 C4 1.375(3)
C2 H2 0.9300
C3 C5 1.404(2)
C3 H3 0.9300
C4 C6 1.398(2)
C4 H4 0.9300
C5 C6 1.395(2)
C7 C9 1.510(3)
C8 C9 1.511(2)
C9 H9A 0.9700
C9 H9B 0.9700
C10 C11 1.505(3)
C10 H10A 0.9700
C10 H10B 0.9700
C11 H11A 0.9700
C11 H11B 0.9700
C12 C13 1.503(3)
C12 H12A 0.9700
C12 H12B 0.9700
C13 H13A 0.9700
C13 H13B 0.9700
C14 C15 1.470(4)
C14 H14A 0.9700
C14 H14B 0.9700
C15 H15A 0.9700
C15 H15B 0.9700
C16 C17 1.471(4)
C16 H16A 0.9700
C16 H16B 0.9700
C17 H17A 0.9700
C17 H17B 0.9700

loop_
_cod_related_entry_id
_cod_related_entry_database
_cod_related_entry_code
1 ChemSpider 21123938
